data_4319639
loop_
_publ_author_name
'John L. Bear'
'Julien Wellhoff'
'Guy Royal'
'Eric Van Caemelbecke'
'Sonia Eapen'
'Karl M. Kadish'

_publ_section_title
;
 Syntheses, Structural Determination, and Electrochemistry of Ru2(Fap)4Cl
 and Ru2(Fap)4(NO)Cl
;
_journal_name_full 'Inorganic Chemistry'
_journal_page_first 2282
_journal_page_last 2286
_journal_paper_doi 10.1021/ic001315i
_journal_volume 40
_journal_year 2001
_chemical_formula_moiety 'C44 H32 N8 F4 Cl Ru2, C H2 Cl2'
_chemical_formula_sum 'C45 H34 Cl3 F4 N8 Ru2'
_chemical_formula_weight 1071.29
_space_group_IT_number 14
_symmetry_cell_setting monoclinic
_symmetry_space_group_name_Hall '-P 2ybc'
_symmetry_space_group_name_H-M 'P 1 21/c 1'
_atom_sites_solution_hydrogens geom
_atom_sites_solution_primary direct
_atom_sites_solution_secondary difmap
_audit_creation_method SHELXL-97
_cell_angle_alpha 90.00
_cell_angle_beta 90.905(1)
_cell_angle_gamma 90.00
_cell_formula_units_Z 4
_cell_length_a 11.2365(4)
_cell_length_b 19.9298(8)
_cell_length_c 19.0368(7)
_cell_measurement_reflns_used 7246
_cell_measurement_temperature 223(2)
_cell_measurement_theta_max 25.01
_cell_measurement_theta_min 1.48
_cell_volume 4262.6(3)
_computing_cell_refinement 'Bruker SAINT software (Bruker, 1999)'
_computing_data_collection 'Siemens SMART software (Siemens, 1996)'
_computing_data_reduction 'Bruker SAINT software (Bruker, 1999)'
_computing_structure_refinement 'SHELXL-97 (Sheldrick, 1997)'
_computing_structure_solution 'SHELXS-97 (Sheldrick, 1997)'
_diffrn_ambient_temperature 223(2)
_diffrn_detector_area_resol_mean 1K
_diffrn_measured_fraction_theta_full 0.999
_diffrn_measured_fraction_theta_max 0.999
_diffrn_measurement_device_type 'Siemens SMART CCD'
_diffrn_measurement_method CCD
_diffrn_radiation_monochromator graphite
_diffrn_radiation_source 'fine-focus sealed tube'
_diffrn_radiation_type MoK\a
_diffrn_radiation_wavelength 0.71073
_diffrn_reflns_av_R_equivalents 0.020
_diffrn_reflns_av_sigmaI/netI 0.0145
_diffrn_reflns_limit_h_max 13
_diffrn_reflns_limit_h_min -13
_diffrn_reflns_limit_k_max 23
_diffrn_reflns_limit_k_min 0
_diffrn_reflns_limit_l_max 22
_diffrn_reflns_limit_l_min 0
_diffrn_reflns_number 22396
_diffrn_reflns_theta_full 25.01
_diffrn_reflns_theta_max 25.01
_diffrn_reflns_theta_min 1.48
_diffrn_standards_decay_% 0.0
_exptl_absorpt_coefficient_mu 0.959
_exptl_absorpt_correction_T_max 0.8354
_exptl_absorpt_correction_T_min 0.7509
_exptl_absorpt_correction_type empirical
_exptl_crystal_colour 'Dark lime green'
_exptl_crystal_density_diffrn 1.669
_exptl_crystal_density_method 'not measured'
_exptl_crystal_description Block
_exptl_crystal_F_000 2140
_exptl_crystal_size_max 0.28
_exptl_crystal_size_mid 0.24
_exptl_crystal_size_min 0.24
_refine_diff_density_max 0.789
_refine_diff_density_min -0.421
_refine_diff_density_rms 0.063
_refine_ls_extinction_coef 0.00008(5)
_refine_ls_extinction_expression Fc^*^=kFc[1+0.001xFc^2^\l^3^/sin(2\q)]^-1/4^
_refine_ls_extinction_method SHELXL
_refine_ls_goodness_of_fit_ref 1.040
_refine_ls_hydrogen_treatment mixed
_refine_ls_matrix_type full
_refine_ls_number_parameters 564
_refine_ls_number_reflns 7524
_refine_ls_number_restraints 0
_refine_ls_restrained_S_all 1.040
_refine_ls_R_factor_all 0.0316
_refine_ls_R_factor_gt 0.0229
_refine_ls_shift/su_max 0.031
_refine_ls_shift/su_mean 0.002
_refine_ls_structure_factor_coef Fsqd
_refine_ls_weighting_details 'calc w=1/[\s^2^(Fo^2^)+(0.0305P)^2^+4.4509P] where P=(Fo^2^+2Fc^2^)/3'
_refine_ls_weighting_scheme calc
_refine_ls_wR_factor_gt 0.0587
_refine_ls_wR_factor_ref 0.0644
_reflns_number_gt 6125
_reflns_number_total 7767
_reflns_threshold_expression >4sigma(I)
_cod_data_source_file ic001315i_1.cif
_cod_data_source_block k561
_cod_depositor_comments
;
The following automatic conversions were performed:

'_symmetry_cell_setting' value 'Monoclinic' changed to 'monoclinic'
according to the built-in table from CIF Core dictionary named
'cif_core.dic' version 2.4.1 from
2010-06-29.

'_exptl_absorpt_correction_type' value 'Empirical'
changed to 'empirical' according to the built-in table from CIF Core
dictionary named 'cif_core.dic' version 2.4.1 from 2010-06-29.

Automatic conversion script
Id: cif_fix_values 1646 2011-03-28 12:23:43Z adriana 
;
_cod_database_code 4319639

loop_
_symmetry_equiv_pos_as_xyz
'x, y, z'
'-x, y+1/2, -z+1/2'
'-x, -y, -z'
'x, -y-1/2, z-1/2'

loop_
_atom_site_label
_atom_site_type_symbol
_atom_site_fract_x
_atom_site_fract_y
_atom_site_fract_z
_atom_site_U_iso_or_equiv
_atom_site_adp_type
_atom_site_occupancy
_atom_site_symmetry_multiplicity
_atom_site_calc_flag
_atom_site_refinement_flags
_atom_site_disorder_assembly
_atom_site_disorder_group
Ru1 Ru 0.479397(17) 0.341313(10) 0.682698(10) 0.02410(6) Uani 1 1 d . . .
Ru2 Ru 0.673204(17) 0.368560(10) 0.707430(10) 0.02492(6) Uani 1 1 d . . .
Cl1 Cl 0.27101(6) 0.31123(3) 0.65635(3) 0.03563(15) Uani 1 1 d . . .
F1 F 0.8772(3) 0.47805(16) 0.59986(18) 0.0845(10) Uani 0.75 1 d P A 1
H7 H 0.8882 0.4580 0.5959 0.060 Uiso 0.25 1 d P B 2
F1' F 0.7503(10) 0.2674(6) 0.5209(6) 0.094(3) Uiso 0.25 1 d P A 1
H11 H 0.7865 0.2740 0.5390 0.060 Uiso 0.75 1 d P C 2
F2 F 0.70322(17) 0.17184(10) 0.80464(10) 0.0596(5) Uani 1 1 d . . .
F3 F 0.54070(18) 0.45924(10) 0.89067(10) 0.0648(6) Uani 1 1 d . . .
F4 F 0.25830(16) 0.50030(11) 0.63966(10) 0.0597(5) Uani 1 1 d . . .
N1 N 0.49852(19) 0.38353(10) 0.58247(11) 0.0283(5) Uani 1 1 d . . .
N2 N 0.70237(19) 0.37962(11) 0.60222(11) 0.0310(5) Uani 1 1 d . . .
N3 N 0.54380(18) 0.24883(10) 0.64355(10) 0.0277(4) Uani 1 1 d . . .
N4 N 0.72147(18) 0.27051(11) 0.70211(11) 0.0290(5) Uani 1 1 d . . .
N5 N 0.47090(18) 0.29925(10) 0.78378(10) 0.0257(4) Uani 1 1 d . . .
N6 N 0.64333(18) 0.35767(11) 0.81256(11) 0.0283(5) Uani 1 1 d . . .
N7 N 0.62614(19) 0.46813(10) 0.71778(11) 0.0291(5) Uani 1 1 d . . .
N8 N 0.43003(19) 0.43399(10) 0.72221(11) 0.0289(5) Uani 1 1 d . . .
C1 C 0.4038(2) 0.40046(14) 0.54093(14) 0.0344(6) Uani 1 1 d . . .
H1 H 0.3273 0.3986 0.5602 0.041 Uiso 1 1 calc R . .
C2 C 0.4141(3) 0.42006(15) 0.47243(14) 0.0407(7) Uani 1 1 d . . .
H2 H 0.3465 0.4319 0.4454 0.049 Uiso 1 1 calc R . .
C3 C 0.5278(3) 0.42206(15) 0.44361(15) 0.0446(7) Uani 1 1 d . . .
H3 H 0.5376 0.4336 0.3962 0.053 Uiso 1 1 calc R . .
C4 C 0.6242(3) 0.40710(15) 0.48478(14) 0.0383(6) Uani 1 1 d . . .
H4 H 0.7008 0.4083 0.4656 0.046 Uiso 1 1 calc R . .
C5 C 0.6102(2) 0.38978(13) 0.55624(13) 0.0310(6) Uani 1 1 d . . .
C6 C 0.8171(2) 0.36815(15) 0.57397(13) 0.0373(6) Uani 1 1 d . A .
C7 C 0.9055(3) 0.4157(2) 0.57658(19) 0.0616(10) Uani 1 1 d . . .
C8 C 1.0193(3) 0.4038(3) 0.5517(2) 0.0910(16) Uani 1 1 d . A .
H8 H 1.0782 0.4373 0.5542 0.109 Uiso 1 1 calc R . .
C9 C 1.0435(3) 0.3421(3) 0.5236(2) 0.0815(15) Uani 1 1 d . . .
H9 H 1.1205 0.3328 0.5076 0.098 Uiso 1 1 calc R A .
C10 C 0.9580(4) 0.2943(2) 0.51836(19) 0.0690(11) Uani 1 1 d . A .
H10 H 0.9752 0.2526 0.4978 0.083 Uiso 1 1 calc R . .
C11 C 0.8456(3) 0.30710(18) 0.54351(18) 0.0560(9) Uani 1 1 d . . .
C12 C 0.4782(2) 0.20942(13) 0.59941(13) 0.0326(6) Uani 1 1 d . . .
H12 H 0.4040 0.2255 0.5834 0.039 Uiso 1 1 calc R . .
C13 C 0.5144(3) 0.14757(14) 0.57703(14) 0.0392(7) Uani 1 1 d . . .
H13 H 0.4663 0.1220 0.5464 0.047 Uiso 1 1 calc R . .
C14 C 0.6244(3) 0.12338(14) 0.60075(15) 0.0407(7) Uani 1 1 d . . .
H14 H 0.6506 0.0806 0.5871 0.049 Uiso 1 1 calc R . .
C15 C 0.6936(3) 0.16226(14) 0.64383(14) 0.0362(6) Uani 1 1 d . . .
H15 H 0.7679 0.1463 0.6599 0.043 Uiso 1 1 calc R . .
C16 C 0.6540(2) 0.22662(13) 0.66455(13) 0.0284(5) Uani 1 1 d . . .
C17 C 0.8214(2) 0.24768(13) 0.74126(14) 0.0318(6) Uani 1 1 d . . .
C18 C 0.8115(3) 0.19938(15) 0.79352(15) 0.0408(7) Uani 1 1 d . . .
C19 C 0.9056(3) 0.18013(18) 0.83589(18) 0.0543(8) Uani 1 1 d . . .
H19 H 0.8958 0.1471 0.8706 0.065 Uiso 1 1 calc R . .
C20 C 1.0152(3) 0.2104(2) 0.82643(18) 0.0591(9) Uani 1 1 d . . .
H20 H 1.0807 0.1975 0.8546 0.071 Uiso 1 1 calc R . .
C21 C 1.0286(3) 0.2589(2) 0.77639(18) 0.0548(9) Uani 1 1 d . . .
H21 H 1.1030 0.2797 0.7709 0.066 Uiso 1 1 calc R . .
C22 C 0.9327(2) 0.27780(16) 0.73341(16) 0.0430(7) Uani 1 1 d . . .
H22 H 0.9430 0.3110 0.6989 0.052 Uiso 1 1 calc R . .
C23 C 0.3825(2) 0.25653(13) 0.80257(14) 0.0322(6) Uani 1 1 d . . .
H23 H 0.3265 0.2434 0.7680 0.039 Uiso 1 1 calc R . .
C24 C 0.3708(3) 0.23180(14) 0.86893(15) 0.0392(7) Uani 1 1 d . . .
H24 H 0.3082 0.2025 0.8798 0.047 Uiso 1 1 calc R . .
C25 C 0.4537(3) 0.25084(15) 0.92017(14) 0.0411(7) Uani 1 1 d . . .
H25 H 0.4480 0.2342 0.9662 0.049 Uiso 1 1 calc R . .
C26 C 0.5430(3) 0.29357(14) 0.90342(13) 0.0363(6) Uani 1 1 d . . .
H26 H 0.5984 0.3071 0.9381 0.044 Uiso 1 1 calc R . .
C27 C 0.5530(2) 0.31791(12) 0.83371(13) 0.0281(5) Uani 1 1 d . . .
C28 C 0.7082(2) 0.39314(14) 0.86558(13) 0.0320(6) Uani 1 1 d . . .
C29 C 0.6565(3) 0.44445(14) 0.90341(14) 0.0387(6) Uani 1 1 d . . .
C30 C 0.7161(3) 0.48016(15) 0.95501(15) 0.0491(8) Uani 1 1 d . . .
H30 H 0.6781 0.5151 0.9791 0.059 Uiso 1 1 calc R . .
C31 C 0.8324(3) 0.46371(18) 0.97048(17) 0.0554(9) Uani 1 1 d . . .
H31 H 0.8747 0.4874 1.0055 0.066 Uiso 1 1 calc R . .
C32 C 0.8867(3) 0.4127(2) 0.93463(18) 0.0630(10) Uani 1 1 d . . .
H32 H 0.9660 0.4012 0.9457 0.076 Uiso 1 1 calc R . .
C33 C 0.8257(3) 0.37780(18) 0.88223(15) 0.0489(8) Uani 1 1 d . . .
H33 H 0.8645 0.3434 0.8577 0.059 Uiso 1 1 calc R . .
C34 C 0.7108(3) 0.51688(14) 0.72336(14) 0.0358(6) Uani 1 1 d . . .
H34 H 0.7903 0.5051 0.7150 0.043 Uiso 1 1 calc R . .
C35 C 0.6862(3) 0.58156(14) 0.74035(15) 0.0418(7) Uani 1 1 d . . .
H35 H 0.7467 0.6140 0.7431 0.050 Uiso 1 1 calc R . .
C36 C 0.5669(3) 0.59825(14) 0.75362(14) 0.0407(7) Uani 1 1 d . . .
H36 H 0.5469 0.6424 0.7661 0.049 Uiso 1 1 calc R . .
C37 C 0.4809(3) 0.55084(13) 0.74852(14) 0.0345(6) Uani 1 1 d . . .
H37 H 0.4015 0.5624 0.7576 0.041 Uiso 1 1 calc R . .
C38 C 0.5094(2) 0.48401(13) 0.72961(12) 0.0286(5) Uani 1 1 d . . .
C39 C 0.3118(2) 0.44687(13) 0.74538(14) 0.0317(6) Uani 1 1 d . . .
C40 C 0.2273(3) 0.47885(15) 0.70393(15) 0.0401(7) Uani 1 1 d . . .
C41 C 0.1119(3) 0.49075(17) 0.72531(19) 0.0526(8) Uani 1 1 d . . .
H41 H 0.0571 0.5131 0.6958 0.063 Uiso 1 1 calc R . .
C42 C 0.0796(3) 0.46905(19) 0.7907(2) 0.0601(9) Uani 1 1 d . . .
H42 H 0.0013 0.4757 0.8060 0.072 Uiso 1 1 calc R . .
C43 C 0.1617(3) 0.43760(19) 0.83374(19) 0.0602(10) Uani 1 1 d . . .
H43 H 0.1393 0.4237 0.8788 0.072 Uiso 1 1 calc R . .
C44 C 0.2764(3) 0.42605(16) 0.81184(16) 0.0458(7) Uani 1 1 d . . .
H44 H 0.3309 0.4040 0.8419 0.055 Uiso 1 1 calc R . .
C45 C 0.8366(4) 0.6541(3) 0.9011(2) 0.0866(15) Uani 1 1 d . . .
H45A H 0.7727 0.6284 0.8780 0.104 Uiso 1 1 calc R . .
H45B H 0.8369 0.6989 0.8800 0.104 Uiso 1 1 calc R . .
Cl2 Cl 0.97016(10) 0.61581(6) 0.88395(7) 0.0911(4) Uani 1 1 d . . .
Cl3 Cl 0.80433(8) 0.66177(5) 0.98995(5) 0.0624(2) Uani 1 1 d . . .

loop_
_atom_site_aniso_label
_atom_site_aniso_U_11
_atom_site_aniso_U_22
_atom_site_aniso_U_33
_atom_site_aniso_U_23
_atom_site_aniso_U_13
_atom_site_aniso_U_12
Ru1 0.02528(11) 0.02584(11) 0.02118(11) -0.00097(8) 0.00045(7) -0.00034(8)
Ru2 0.02564(11) 0.02778(12) 0.02136(11) -0.00020(8) 0.00094(7) -0.00138(8)
Cl1 0.0292(3) 0.0417(4) 0.0359(3) -0.0010(3) -0.0031(3) -0.0033(3)
F1 0.0715(19) 0.080(2) 0.103(2) -0.0425(18) 0.0448(17) -0.0397(16)
F2 0.0585(12) 0.0654(13) 0.0546(12) 0.0157(10) -0.0047(9) -0.0167(10)
F3 0.0699(13) 0.0672(13) 0.0564(12) -0.0236(10) -0.0234(10) 0.0328(11)
F4 0.0528(11) 0.0782(14) 0.0482(11) 0.0199(10) 0.0060(9) 0.0153(10)
N1 0.0320(12) 0.0295(11) 0.0235(10) -0.0006(9) -0.0008(9) 0.0003(9)
N2 0.0293(11) 0.0380(13) 0.0259(11) 0.0004(9) 0.0039(9) -0.0011(9)
N3 0.0305(11) 0.0284(11) 0.0245(10) -0.0013(9) 0.0035(8) -0.0006(9)
N4 0.0286(11) 0.0302(12) 0.0281(11) -0.0012(9) 0.0005(9) 0.0031(9)
N5 0.0266(11) 0.0260(11) 0.0245(10) -0.0009(8) 0.0027(8) 0.0015(8)
N6 0.0289(11) 0.0317(11) 0.0241(11) -0.0006(9) 0.0001(8) -0.0029(9)
N7 0.0333(12) 0.0293(11) 0.0245(11) 0.0004(9) 0.0009(9) -0.0024(9)
N8 0.0308(11) 0.0280(11) 0.0279(11) -0.0019(9) 0.0025(9) 0.0018(9)
C1 0.0380(15) 0.0339(14) 0.0312(14) -0.0023(11) -0.0031(11) 0.0016(12)
C2 0.0521(18) 0.0408(16) 0.0288(14) 0.0023(12) -0.0115(13) 0.0024(14)
C3 0.062(2) 0.0474(18) 0.0243(14) 0.0057(12) -0.0024(13) -0.0037(15)
C4 0.0446(16) 0.0461(17) 0.0242(13) 0.0024(12) 0.0044(12) -0.0037(13)
C5 0.0390(15) 0.0282(13) 0.0260(13) -0.0014(10) 0.0023(11) -0.0006(11)
C6 0.0351(15) 0.0537(18) 0.0231(13) 0.0036(12) 0.0034(11) 0.0037(13)
C7 0.0442(19) 0.086(3) 0.055(2) -0.0212(19) 0.0124(16) -0.0135(18)
C8 0.041(2) 0.156(5) 0.077(3) -0.041(3) 0.0135(19) -0.028(3)
C9 0.042(2) 0.160(5) 0.043(2) -0.017(3) 0.0008(16) 0.024(3)
C10 0.071(3) 0.084(3) 0.052(2) 0.005(2) 0.0168(19) 0.034(2)
C11 0.062(2) 0.058(2) 0.0478(19) 0.0030(16) 0.0201(16) 0.0082(17)
C12 0.0362(15) 0.0374(15) 0.0241(13) -0.0010(11) -0.0006(11) -0.0020(12)
C13 0.0512(18) 0.0383(16) 0.0281(14) -0.0077(12) -0.0001(12) -0.0052(13)
C14 0.0538(18) 0.0325(15) 0.0361(15) -0.0087(12) 0.0079(13) 0.0038(13)
C15 0.0379(15) 0.0371(15) 0.0339(15) -0.0018(12) 0.0052(12) 0.0058(12)
C16 0.0316(14) 0.0308(13) 0.0229(12) 0.0004(10) 0.0053(10) -0.0004(11)
C17 0.0307(14) 0.0341(14) 0.0307(14) -0.0034(11) 0.0016(11) 0.0043(11)
C18 0.0342(15) 0.0454(17) 0.0427(16) 0.0030(13) -0.0005(12) -0.0025(13)
C19 0.056(2) 0.059(2) 0.0475(19) 0.0128(16) -0.0114(15) 0.0051(17)
C20 0.0395(18) 0.085(3) 0.053(2) 0.0035(19) -0.0125(15) 0.0151(18)
C21 0.0294(16) 0.082(3) 0.053(2) -0.0024(18) 0.0019(14) 0.0008(16)
C22 0.0338(15) 0.0549(19) 0.0406(16) 0.0023(14) 0.0034(12) -0.0018(14)
C23 0.0322(14) 0.0297(14) 0.0347(14) -0.0008(11) 0.0020(11) -0.0020(11)
C24 0.0452(17) 0.0367(16) 0.0360(15) 0.0035(12) 0.0066(12) -0.0111(13)
C25 0.0566(19) 0.0402(16) 0.0267(14) 0.0035(12) 0.0056(13) -0.0089(14)
C26 0.0452(16) 0.0393(15) 0.0241(13) 0.0009(11) -0.0017(11) -0.0051(13)
C27 0.0334(14) 0.0243(12) 0.0266(13) -0.0014(10) 0.0033(10) 0.0021(11)
C28 0.0381(15) 0.0366(15) 0.0211(12) 0.0029(11) -0.0014(10) -0.0093(12)
C29 0.0494(18) 0.0339(15) 0.0325(15) 0.0032(12) -0.0075(12) -0.0001(13)
C30 0.080(2) 0.0340(16) 0.0328(16) -0.0031(13) -0.0029(15) -0.0089(16)
C31 0.062(2) 0.067(2) 0.0369(17) -0.0046(16) -0.0053(15) -0.0335(18)
C32 0.0344(17) 0.110(3) 0.0445(19) -0.010(2) -0.0035(14) -0.0185(19)
C33 0.0354(16) 0.078(2) 0.0331(16) -0.0094(15) 0.0014(12) -0.0052(15)
C34 0.0380(15) 0.0367(15) 0.0327(14) 0.0005(12) 0.0000(11) -0.0054(12)
C35 0.0531(19) 0.0339(16) 0.0385(16) -0.0023(12) -0.0003(13) -0.0120(13)
C36 0.0610(19) 0.0299(15) 0.0314(14) -0.0011(12) 0.0036(13) -0.0013(14)
C37 0.0441(16) 0.0315(14) 0.0277(13) -0.0001(11) 0.0018(11) 0.0029(12)
C38 0.0367(14) 0.0305(14) 0.0186(12) 0.0016(10) -0.0015(10) 0.0002(11)
C39 0.0332(14) 0.0287(13) 0.0333(14) -0.0057(11) 0.0040(11) 0.0028(11)
C40 0.0396(16) 0.0411(16) 0.0398(16) 0.0009(13) 0.0037(12) 0.0022(13)
C41 0.0372(17) 0.054(2) 0.067(2) 0.0011(17) -0.0013(15) 0.0109(15)
C42 0.0450(19) 0.067(2) 0.069(2) 0.0004(19) 0.0249(17) 0.0107(17)
C43 0.060(2) 0.070(2) 0.052(2) 0.0057(18) 0.0275(17) 0.0110(19)
C44 0.0513(19) 0.0469(18) 0.0396(17) -0.0011(13) 0.0123(14) 0.0074(15)
C45 0.102(3) 0.099(3) 0.058(3) -0.002(2) -0.006(2) 0.050(3)
Cl2 0.0727(7) 0.0926(8) 0.1090(9) 0.0222(7) 0.0273(6) 0.0210(6)
Cl3 0.0590(5) 0.0650(6) 0.0629(6) 0.0008(4) -0.0083(4) 0.0039(4)

loop_
_atom_type_symbol
_atom_type_description
_atom_type_scat_dispersion_real
_atom_type_scat_dispersion_imag
_atom_type_scat_source
C C 0.0033 0.0016 'International Tables Vol C Tables 4.2.6.8 and 6.1.1.4'
H H 0.0000 0.0000 'International Tables Vol C Tables 4.2.6.8 and 6.1.1.4'
N N 0.0061 0.0033 'International Tables Vol C Tables 4.2.6.8 and 6.1.1.4'
F F 0.0171 0.0103 'International Tables Vol C Tables 4.2.6.8 and 6.1.1.4'
Cl Cl 0.1484 0.1585 'International Tables Vol C Tables 4.2.6.8 and 6.1.1.4'
Ru Ru -1.2594 0.8363 'International Tables Vol C Tables 4.2.6.8 and 6.1.1.4'

loop_
_geom_angle_atom_site_label_1
_geom_angle_atom_site_label_2
_geom_angle_atom_site_label_3
_geom_angle
_geom_angle_site_symmetry_1
_geom_angle_site_symmetry_3
_geom_angle_publ_flag
N8 Ru1 N1 90.26(8) . . ?
N8 Ru1 N5 90.39(8) . . ?
N1 Ru1 N5 176.72(8) . . ?
N8 Ru1 N3 175.56(8) . . ?
N1 Ru1 N3 89.34(8) . . ?
N5 Ru1 N3 89.76(8) . . ?
N8 Ru1 Ru2 88.46(6) . . ?
N1 Ru1 Ru2 88.92(6) . . ?
N5 Ru1 Ru2 87.89(6) . . ?
N3 Ru1 Ru2 87.11(6) . . ?
N8 Ru1 Cl1 91.82(6) . . ?
N1 Ru1 Cl1 91.33(6) . . ?
N5 Ru1 Cl1 91.86(6) . . ?
N3 Ru1 Cl1 92.61(6) . . ?
Ru2 Ru1 Cl1 179.62(2) . . ?
N4 Ru2 N2 90.45(8) . . ?
N4 Ru2 N6 89.70(8) . . ?
N2 Ru2 N6 179.75(9) . . ?
N4 Ru2 N7 177.33(8) . . ?
N2 Ru2 N7 92.01(8) . . ?
N6 Ru2 N7 87.84(8) . . ?
N4 Ru2 Ru1 90.88(6) . . ?
N2 Ru2 Ru1 89.47(6) . . ?
N6 Ru2 Ru1 90.33(6) . . ?
N7 Ru2 Ru1 90.19(6) . . ?
C1 N1 C5 118.8(2) . . ?
C1 N1 Ru1 122.54(17) . . ?
C5 N1 Ru1 118.51(17) . . ?
C5 N2 C6 117.7(2) . . ?
C5 N2 Ru2 120.91(17) . . ?
C6 N2 Ru2 120.83(17) . . ?
C12 N3 C16 118.2(2) . . ?
C12 N3 Ru1 122.36(17) . . ?
C16 N3 Ru1 119.39(16) . . ?
C16 N4 C17 120.3(2) . . ?
C16 N4 Ru2 119.99(17) . . ?
C17 N4 Ru2 119.60(17) . . ?
C23 N5 C27 118.4(2) . . ?
C23 N5 Ru1 122.28(17) . . ?
C27 N5 Ru1 119.24(16) . . ?
C27 N6 C28 117.2(2) . . ?
C27 N6 Ru2 119.23(16) . . ?
C28 N6 Ru2 123.42(16) . . ?
C34 N7 C38 119.4(2) . . ?
C34 N7 Ru2 120.89(18) . . ?
C38 N7 Ru2 119.00(17) . . ?
C38 N8 C39 117.0(2) . . ?
C38 N8 Ru1 121.19(17) . . ?
C39 N8 Ru1 121.81(16) . . ?
N1 C1 C2 123.2(3) . . ?
C1 C2 C3 118.3(3) . . ?
C4 C3 C2 119.5(3) . . ?
C3 C4 C5 120.5(3) . . ?
N2 C5 N1 116.5(2) . . ?
N2 C5 C4 124.1(2) . . ?
N1 C5 C4 119.4(2) . . ?
C7 C6 C11 116.7(3) . . ?
C7 C6 N2 122.3(3) . . ?
C11 C6 N2 121.0(3) . . ?
F1 C7 C6 118.1(3) . . ?
F1 C7 C8 119.1(4) . . ?
C6 C7 C8 122.6(4) . . ?
C9 C8 C7 118.3(4) . . ?
C10 C9 C8 121.0(4) . . ?
C9 C10 C11 119.6(4) . . ?
C10 C11 C6 121.7(4) . . ?
C10 C11 F1' 119.3(6) . . ?
C6 C11 F1' 116.4(5) . . ?
N3 C12 C13 123.5(3) . . ?
C12 C13 C14 118.5(3) . . ?
C15 C14 C13 119.5(3) . . ?
C14 C15 C16 120.3(3) . . ?
N4 C16 N3 116.2(2) . . ?
N4 C16 C15 123.8(2) . . ?
N3 C16 C15 119.9(2) . . ?
C18 C17 C22 117.1(3) . . ?
C18 C17 N4 121.9(2) . . ?
C22 C17 N4 120.7(2) . . ?
F2 C18 C19 118.7(3) . . ?
F2 C18 C17 118.3(2) . . ?
C19 C18 C17 123.0(3) . . ?
C18 C19 C20 118.6(3) . . ?
C21 C20 C19 120.4(3) . . ?
C20 C21 C22 120.5(3) . . ?
C21 C22 C17 120.4(3) . . ?
N5 C23 C24 123.4(3) . . ?
C23 C24 C25 118.5(3) . . ?
C26 C25 C24 119.7(3) . . ?
C25 C26 C27 120.3(3) . . ?
N6 C27 N5 117.0(2) . . ?
N6 C27 C26 123.3(2) . . ?
N5 C27 C26 119.7(2) . . ?
C29 C28 C33 116.7(3) . . ?
C29 C28 N6 121.5(2) . . ?
C33 C28 N6 121.8(3) . . ?
F3 C29 C30 118.1(3) . . ?
F3 C29 C28 118.6(2) . . ?
C30 C29 C28 123.3(3) . . ?
C31 C30 C29 118.6(3) . . ?
C30 C31 C32 119.9(3) . . ?
C31 C32 C33 120.6(3) . . ?
C32 C33 C28 120.8(3) . . ?
C35 C34 N7 123.4(3) . . ?
C34 C35 C36 117.7(3) . . ?
C37 C36 C35 120.2(3) . . ?
C36 C37 C38 120.7(3) . . ?
N8 C38 N7 116.5(2) . . ?
N8 C38 C37 124.8(2) . . ?
N7 C38 C37 118.6(2) . . ?
C40 C39 C44 116.9(3) . . ?
C40 C39 N8 122.7(2) . . ?
C44 C39 N8 120.4(2) . . ?
F4 C40 C39 118.7(2) . . ?
F4 C40 C41 118.0(3) . . ?
C39 C40 C41 123.3(3) . . ?
C42 C41 C40 118.4(3) . . ?
C41 C42 C43 120.0(3) . . ?
C42 C43 C44 121.1(3) . . ?
C43 C44 C39 120.3(3) . . ?
Cl2 C45 Cl3 114.8(2) . . ?

loop_
_geom_bond_atom_site_label_1
_geom_bond_atom_site_label_2
_geom_bond_distance
_geom_bond_site_symmetry_2
_geom_bond_publ_flag
Ru1 N8 2.073(2) . ?
Ru1 N1 2.100(2) . ?
Ru1 N5 2.102(2) . ?
Ru1 N3 2.120(2) . ?
Ru1 Ru2 2.2862(3) . ?
Ru1 Cl1 2.4611(7) . ?
Ru2 N4 2.031(2) . ?
Ru2 N2 2.046(2) . ?
Ru2 N6 2.046(2) . ?
Ru2 N7 2.064(2) . ?
F1 C7 1.359(5) . ?
F1' C11 1.395(11) . ?
F2 C18 1.355(3) . ?
F3 C29 1.352(3) . ?
F4 C40 1.347(3) . ?
N1 C1 1.359(3) . ?
N1 C5 1.364(3) . ?
N2 C5 1.360(3) . ?
N2 C6 1.424(3) . ?
N3 C12 1.359(3) . ?
N3 C16 1.368(3) . ?
N4 C16 1.354(3) . ?
N4 C17 1.414(3) . ?
N5 C23 1.360(3) . ?
N5 C27 1.366(3) . ?
N6 C27 1.354(3) . ?
N6 C28 1.423(3) . ?
N7 C34 1.363(3) . ?
N7 C38 1.371(3) . ?
N8 C38 1.344(3) . ?
N8 C39 1.430(3) . ?
C1 C2 1.368(4) . ?
C2 C3 1.400(4) . ?
C3 C4 1.360(4) . ?
C4 C5 1.415(4) . ?
C6 C7 1.372(5) . ?
C6 C11 1.387(5) . ?
C7 C8 1.391(5) . ?
C8 C9 1.370(7) . ?
C9 C10 1.356(6) . ?
C10 C11 1.381(5) . ?
C12 C13 1.368(4) . ?
C13 C14 1.395(4) . ?
C14 C15 1.363(4) . ?
C15 C16 1.416(4) . ?
C17 C18 1.390(4) . ?
C17 C22 1.397(4) . ?
C18 C19 1.374(4) . ?
C19 C20 1.385(5) . ?
C20 C21 1.368(5) . ?
C21 C22 1.394(4) . ?
C23 C24 1.364(4) . ?
C24 C25 1.391(4) . ?
C25 C26 1.358(4) . ?
C26 C27 1.419(4) . ?
C28 C29 1.384(4) . ?
C28 C33 1.387(4) . ?
C29 C30 1.378(4) . ?
C30 C31 1.375(5) . ?
C31 C32 1.374(5) . ?
C32 C33 1.388(4) . ?
C34 C35 1.359(4) . ?
C35 C36 1.407(4) . ?
C36 C37 1.354(4) . ?
C37 C38 1.418(4) . ?
C39 C40 1.381(4) . ?
C39 C44 1.395(4) . ?
C40 C41 1.386(4) . ?
C41 C42 1.372(5) . ?
C42 C43 1.375(5) . ?
C43 C44 1.380(4) . ?
C45 Cl2 1.719(4) . ?
C45 Cl3 1.743(4) . ?

loop_
_geom_torsion_atom_site_label_1
_geom_torsion_atom_site_label_2
_geom_torsion_atom_site_label_3
_geom_torsion_atom_site_label_4
_geom_torsion
_geom_torsion_site_symmetry_1
_geom_torsion_site_symmetry_2
_geom_torsion_site_symmetry_3
_geom_torsion_site_symmetry_4
_geom_torsion_publ_flag
N8 Ru1 Ru2 N4 161.69(8) . . . . ?
N1 Ru1 Ru2 N4 -108.02(8) . . . . ?
N5 Ru1 Ru2 N4 71.24(8) . . . . ?
N3 Ru1 Ru2 N4 -18.63(8) . . . . ?
Cl1 Ru1 Ru2 N4 23(3) . . . . ?
N8 Ru1 Ru2 N2 -107.87(8) . . . . ?
N1 Ru1 Ru2 N2 -17.58(8) . . . . ?
N5 Ru1 Ru2 N2 161.68(8) . . . . ?
N3 Ru1 Ru2 N2 71.81(8) . . . . ?
Cl1 Ru1 Ru2 N2 113(3) . . . . ?
N8 Ru1 Ru2 N6 71.98(8) . . . . ?
N1 Ru1 Ru2 N6 162.27(8) . . . . ?
N5 Ru1 Ru2 N6 -18.47(8) . . . . ?
N3 Ru1 Ru2 N6 -108.33(8) . . . . ?
Cl1 Ru1 Ru2 N6 -67(3) . . . . ?
N8 Ru1 Ru2 N7 -15.86(8) . . . . ?
N1 Ru1 Ru2 N7 74.42(8) . . . . ?
N5 Ru1 Ru2 N7 -106.31(8) . . . . ?
N3 Ru1 Ru2 N7 163.82(8) . . . . ?
Cl1 Ru1 Ru2 N7 -155(13) . . . . ?
N8 Ru1 N1 C1 -74.6(2) . . . . ?
N5 Ru1 N1 C1 -176(14) . . . . ?
N3 Ru1 N1 C1 109.9(2) . . . . ?
Ru2 Ru1 N1 C1 -163.03(19) . . . . ?
Cl1 Ru1 N1 C1 17.3(2) . . . . ?
N8 Ru1 N1 C5 110.13(19) . . . . ?
N5 Ru1 N1 C5 8.7(15) . . . . ?
N3 Ru1 N1 C5 -65.44(19) . . . . ?
Ru2 Ru1 N1 C5 21.68(18) . . . . ?
Cl1 Ru1 N1 C5 -158.04(18) . . . . ?
N4 Ru2 N2 C5 111.1(2) . . . . ?
N6 Ru2 N2 C5 -16(23) . . . . ?
N7 Ru2 N2 C5 -70.0(2) . . . . ?
Ru1 Ru2 N2 C5 20.17(19) . . . . ?
N4 Ru2 N2 C6 -60.6(2) . . . . ?
N6 Ru2 N2 C6 172(100) . . . . ?
N7 Ru2 N2 C6 118.4(2) . . . . ?
Ru1 Ru2 N2 C6 -151.5(2) . . . . ?
N8 Ru1 N3 C12 -156.8(10) . . . . ?
N1 Ru1 N3 C12 -71.94(19) . . . . ?
N5 Ru1 N3 C12 111.21(19) . . . . ?
Ru2 Ru1 N3 C12 -160.89(19) . . . . ?
Cl1 Ru1 N3 C12 19.36(19) . . . . ?
N8 Ru1 N3 C16 25.0(11) . . . . ?
N1 Ru1 N3 C16 109.84(18) . . . . ?
N5 Ru1 N3 C16 -67.01(18) . . . . ?
Ru2 Ru1 N3 C16 20.89(17) . . . . ?
Cl1 Ru1 N3 C16 -158.86(17) . . . . ?
N2 Ru2 N4 C16 -65.87(19) . . . . ?
N6 Ru2 N4 C16 113.93(19) . . . . ?
N7 Ru2 N4 C16 137.3(17) . . . . ?
Ru1 Ru2 N4 C16 23.60(18) . . . . ?
N2 Ru2 N4 C17 118.04(19) . . . . ?
N6 Ru2 N4 C17 -62.16(19) . . . . ?
N7 Ru2 N4 C17 -38.8(18) . . . . ?
Ru1 Ru2 N4 C17 -152.48(18) . . . . ?
N8 Ru1 N5 C23 107.76(19) . . . . ?
N1 Ru1 N5 C23 -150.8(13) . . . . ?
N3 Ru1 N5 C23 -76.68(19) . . . . ?
Ru2 Ru1 N5 C23 -163.80(19) . . . . ?
Cl1 Ru1 N5 C23 15.92(19) . . . . ?
N8 Ru1 N5 C27 -68.71(18) . . . . ?
N1 Ru1 N5 C27 32.7(14) . . . . ?
N3 Ru1 N5 C27 106.85(18) . . . . ?
Ru2 Ru1 N5 C27 19.73(17) . . . . ?
Cl1 Ru1 N5 C27 -160.55(17) . . . . ?
N4 Ru2 N6 C27 -66.80(19) . . . . ?
N2 Ru2 N6 C27 60(23) . . . . ?
N7 Ru2 N6 C27 114.26(19) . . . . ?
Ru1 Ru2 N6 C27 24.08(18) . . . . ?
N4 Ru2 N6 C28 117.2(2) . . . . ?
N2 Ru2 N6 C28 -116(23) . . . . ?
N7 Ru2 N6 C28 -61.7(2) . . . . ?
Ru1 Ru2 N6 C28 -151.9(2) . . . . ?
N4 Ru2 N7 C34 76.3(18) . . . . ?
N2 Ru2 N7 C34 -80.55(19) . . . . ?
N6 Ru2 N7 C34 99.65(19) . . . . ?
Ru1 Ru2 N7 C34 -170.02(18) . . . . ?
N4 Ru2 N7 C38 -94.0(18) . . . . ?
N2 Ru2 N7 C38 109.18(18) . . . . ?
N6 Ru2 N7 C38 -70.62(18) . . . . ?
Ru1 Ru2 N7 C38 19.70(17) . . . . ?
N1 Ru1 N8 C38 -70.77(19) . . . . ?
N5 Ru1 N8 C38 106.02(19) . . . . ?
N3 Ru1 N8 C38 14.1(11) . . . . ?
Ru2 Ru1 N8 C38 18.14(18) . . . . ?
Cl1 Ru1 N8 C38 -162.10(18) . . . . ?
N1 Ru1 N8 C39 111.75(19) . . . . ?
N5 Ru1 N8 C39 -71.46(19) . . . . ?
N3 Ru1 N8 C39 -163.4(9) . . . . ?
Ru2 Ru1 N8 C39 -159.34(19) . . . . ?
Cl1 Ru1 N8 C39 20.42(19) . . . . ?
C5 N1 C1 C2 3.8(4) . . . . ?
Ru1 N1 C1 C2 -171.5(2) . . . . ?
N1 C1 C2 C3 0.7(4) . . . . ?
C1 C2 C3 C4 -2.4(4) . . . . ?
C2 C3 C4 C5 -0.1(5) . . . . ?
C6 N2 C5 N1 163.7(2) . . . . ?
Ru2 N2 C5 N1 -8.1(3) . . . . ?
C6 N2 C5 C4 -17.3(4) . . . . ?
Ru2 N2 C5 C4 170.8(2) . . . . ?
C1 N1 C5 N2 172.7(2) . . . . ?
Ru1 N1 C5 N2 -11.8(3) . . . . ?
C1 N1 C5 C4 -6.3(4) . . . . ?
Ru1 N1 C5 C4 169.2(2) . . . . ?
C3 C4 C5 N2 -174.3(3) . . . . ?
C3 C4 C5 N1 4.6(4) . . . . ?
C5 N2 C6 C7 106.7(3) . . . . ?
Ru2 N2 C6 C7 -81.4(3) . . . . ?
C5 N2 C6 C11 -74.7(4) . . . . ?
Ru2 N2 C6 C11 97.2(3) . . . . ?
C11 C6 C7 F1 173.8(3) . . . . ?
N2 C6 C7 F1 -7.5(5) . . . . ?
C11 C6 C7 C8 -1.5(6) . . . . ?
N2 C6 C7 C8 177.2(4) . . . . ?
F1 C7 C8 C9 -175.1(4) . . . . ?
C6 C7 C8 C9 0.1(7) . . . . ?
C7 C8 C9 C10 1.6(7) . . . . ?
C8 C9 C10 C11 -1.8(6) . . . . ?
C9 C10 C11 C6 0.3(6) . . . . ?
C9 C10 C11 F1' 161.6(6) . . . . ?
C7 C6 C11 C10 1.3(5) . . . . ?
N2 C6 C11 C10 -177.4(3) . . . . ?
C7 C6 C11 F1' -160.5(6) . . . . ?
N2 C6 C11 F1' 20.8(7) . . . . ?
C16 N3 C12 C13 2.7(4) . . . . ?
Ru1 N3 C12 C13 -175.6(2) . . . . ?
N3 C12 C13 C14 0.1(4) . . . . ?
C12 C13 C14 C15 -1.6(4) . . . . ?
C13 C14 C15 C16 0.2(4) . . . . ?
C17 N4 C16 N3 163.6(2) . . . . ?
Ru2 N4 C16 N3 -12.5(3) . . . . ?
C17 N4 C16 C15 -19.6(4) . . . . ?
Ru2 N4 C16 C15 164.32(19) . . . . ?
C12 N3 C16 N4 173.0(2) . . . . ?
Ru1 N3 C16 N4 -8.7(3) . . . . ?
C12 N3 C16 C15 -4.0(3) . . . . ?
Ru1 N3 C16 C15 174.33(18) . . . . ?
C14 C15 C16 N4 -174.1(3) . . . . ?
C14 C15 C16 N3 2.6(4) . . . . ?
C16 N4 C17 C18 -58.2(3) . . . . ?
Ru2 N4 C17 C18 117.9(3) . . . . ?
C16 N4 C17 C22 128.1(3) . . . . ?
Ru2 N4 C17 C22 -55.8(3) . . . . ?
C22 C17 C18 F2 176.7(3) . . . . ?
N4 C17 C18 F2 2.8(4) . . . . ?
C22 C17 C18 C19 -1.0(5) . . . . ?
N4 C17 C18 C19 -174.9(3) . . . . ?
F2 C18 C19 C20 -177.3(3) . . . . ?
C17 C18 C19 C20 0.4(5) . . . . ?
C18 C19 C20 C21 0.7(6) . . . . ?
C19 C20 C21 C22 -1.1(6) . . . . ?
C20 C21 C22 C17 0.5(5) . . . . ?
C18 C17 C22 C21 0.5(4) . . . . ?
N4 C17 C22 C21 174.5(3) . . . . ?
C27 N5 C23 C24 0.6(4) . . . . ?
Ru1 N5 C23 C24 -175.9(2) . . . . ?
N5 C23 C24 C25 -0.3(4) . . . . ?
C23 C24 C25 C26 0.5(4) . . . . ?
C24 C25 C26 C27 -1.0(4) . . . . ?
C28 N6 C27 N5 162.0(2) . . . . ?
Ru2 N6 C27 N5 -14.2(3) . . . . ?
C28 N6 C27 C26 -20.2(4) . . . . ?
Ru2 N6 C27 C26 163.6(2) . . . . ?
C23 N5 C27 N6 176.7(2) . . . . ?
Ru1 N5 C27 N6 -6.7(3) . . . . ?
C23 N5 C27 C26 -1.1(4) . . . . ?
Ru1 N5 C27 C26 175.46(19) . . . . ?
C25 C26 C27 N6 -176.3(3) . . . . ?
C25 C26 C27 N5 1.4(4) . . . . ?
C27 N6 C28 C29 -68.0(3) . . . . ?
Ru2 N6 C28 C29 108.0(3) . . . . ?
C27 N6 C28 C33 111.5(3) . . . . ?
Ru2 N6 C28 C33 -72.4(3) . . . . ?
C33 C28 C29 F3 -177.5(3) . . . . ?
N6 C28 C29 F3 2.1(4) . . . . ?
C33 C28 C29 C30 0.6(4) . . . . ?
N6 C28 C29 C30 -179.8(3) . . . . ?
F3 C29 C30 C31 177.3(3) . . . . ?
C28 C29 C30 C31 -0.8(5) . . . . ?
C29 C30 C31 C32 0.1(5) . . . . ?
C30 C31 C32 C33 0.7(5) . . . . ?
C31 C32 C33 C28 -0.9(5) . . . . ?
C29 C28 C33 C32 0.2(5) . . . . ?
N6 C28 C33 C32 -179.3(3) . . . . ?
C38 N7 C34 C35 0.1(4) . . . . ?
Ru2 N7 C34 C35 -170.2(2) . . . . ?
N7 C34 C35 C36 0.8(4) . . . . ?
C34 C35 C36 C37 -0.8(4) . . . . ?
C35 C36 C37 C38 -0.2(4) . . . . ?
C39 N8 C38 N7 170.1(2) . . . . ?
Ru1 N8 C38 N7 -7.5(3) . . . . ?
C39 N8 C38 C37 -9.9(4) . . . . ?
Ru1 N8 C38 C37 172.49(19) . . . . ?
C34 N7 C38 N8 179.0(2) . . . . ?
Ru2 N7 C38 N8 -10.6(3) . . . . ?
C34 N7 C38 C37 -1.0(3) . . . . ?
Ru2 N7 C38 C37 169.38(17) . . . . ?
C36 C37 C38 N8 -178.9(2) . . . . ?
C36 C37 C38 N7 1.1(4) . . . . ?
C38 N8 C39 C40 84.0(3) . . . . ?
Ru1 N8 C39 C40 -98.4(3) . . . . ?
C38 N8 C39 C44 -97.1(3) . . . . ?
Ru1 N8 C39 C44 80.5(3) . . . . ?
C44 C39 C40 F4 179.4(3) . . . . ?
N8 C39 C40 F4 -1.7(4) . . . . ?
C44 C39 C40 C41 0.1(4) . . . . ?
N8 C39 C40 C41 179.0(3) . . . . ?
F4 C40 C41 C42 180.0(3) . . . . ?
C39 C40 C41 C42 -0.7(5) . . . . ?
C40 C41 C42 C43 1.3(6) . . . . ?
C41 C42 C43 C44 -1.4(6) . . . . ?
C42 C43 C44 C39 0.7(6) . . . . ?
C40 C39 C44 C43 0.0(5) . . . . ?
N8 C39 C44 C43 -179.0(3) . . . . ?
